data_1576646
loop_
_publ_author_name
'Kumar, Ashish'
'Kim, Dooyoung'
'Dunphy, Sean P.'
'Lewis, Erin N.'
'Figueroa, Joshua S.'
'Teets, Thomas S.'

_publ_section_title
;
 Steric augmentation of three-coordinate Cu(i) &#x3b2;-diketiminate
 isocyanide chromophores to achieve microsecond excited-state lifetime.
;
_journal_issue 15
_journal_name_full 'Chemical science'
_journal_page_first 7659
_journal_page_last 7666
_journal_paper_doi 10.1039/d5sc09786j
_journal_volume 17
_journal_year 2026
_chemical_formula_sum 'C36 H30 Cu N3'
_chemical_formula_weight 568.17
_space_group_crystal_system monoclinic
_space_group_IT_number 14
_space_group_name_Hall '-P 2ybc'
_space_group_name_H-M_alt 'P 1 21/c 1'
_atom_sites_solution_hydrogens geom
_audit_creation_method SHELXL-2018/3
_audit_update_record
;
2025-06-14 deposited with the CCDC.	2026-02-17 downloaded from the CCDC.
;
_cell_angle_alpha 90
_cell_angle_beta 102.3240(10)
_cell_angle_gamma 90
_cell_formula_units_Z 4
_cell_length_a 21.7604(4)
_cell_length_b 11.5604(2)
_cell_length_c 11.3630(2)
_cell_measurement_reflns_used 9841
_cell_measurement_temperature 100(2)
_cell_measurement_theta_max 68.26
_cell_measurement_theta_min 4.16
_cell_volume 2792.59(9)
_computing_cell_refinement 'Bruker SAINT'
_computing_data_collection 'Bruker APEX2'
_computing_data_reduction 'Bruker SAINT'
_computing_molecular_graphics 'Bruker SHELXTL'
_computing_publication_material 'Bruker SHELXTL'
_computing_structure_refinement 'SHELXL-2018/3 (Sheldrick, 2018)'
_computing_structure_solution 'SHELXT 2018/2 (Sheldrick, 2018)'
_diffrn_ambient_temperature 100(2)
_diffrn_measured_fraction_theta_full 0.999
_diffrn_measured_fraction_theta_max 0.998
_diffrn_measurement_device_type 'Bruker APEX-II CCD'
_diffrn_measurement_method '\f and \w scans'
_diffrn_radiation_type CuK\a
_diffrn_radiation_wavelength 1.54178
_diffrn_reflns_av_R_equivalents 0.0407
_diffrn_reflns_av_unetI/netI 0.0182
_diffrn_reflns_Laue_measured_fraction_full 0.999
_diffrn_reflns_Laue_measured_fraction_max 0.998
_diffrn_reflns_limit_h_max 26
_diffrn_reflns_limit_h_min -26
_diffrn_reflns_limit_k_max 13
_diffrn_reflns_limit_k_min -13
_diffrn_reflns_limit_l_max 13
_diffrn_reflns_limit_l_min -13
_diffrn_reflns_number 53189
_diffrn_reflns_point_group_measured_fraction_full 0.999
_diffrn_reflns_point_group_measured_fraction_max 0.998
_diffrn_reflns_theta_full 67.679
_diffrn_reflns_theta_max 68.275
_diffrn_reflns_theta_min 2.078
_exptl_absorpt_coefficient_mu 1.324
_exptl_absorpt_correction_T_max 0.7531
_exptl_absorpt_correction_T_min 0.6645
_exptl_absorpt_correction_type multi-scan
_exptl_absorpt_process_details sadabs
_exptl_crystal_colour yellow
_exptl_crystal_density_diffrn 1.351
_exptl_crystal_description plate
_exptl_crystal_F_000 1184
_exptl_crystal_size_max 0.152
_exptl_crystal_size_mid 0.034
_exptl_crystal_size_min 0.010
_refine_diff_density_max 0.324
_refine_diff_density_min -0.590
_refine_diff_density_rms 0.054
_refine_ls_extinction_method none
_refine_ls_goodness_of_fit_ref 1.063
_refine_ls_hydrogen_treatment constr
_refine_ls_matrix_type full
_refine_ls_number_parameters 363
_refine_ls_number_reflns 5110
_refine_ls_number_restraints 0
_refine_ls_restrained_S_all 1.063
_refine_ls_R_factor_all 0.0381
_refine_ls_R_factor_gt 0.0324
_refine_ls_shift/su_max 0.001
_refine_ls_shift/su_mean 0.000
_refine_ls_structure_factor_coef Fsqd
_refine_ls_weighting_details 'w=1/[\s^2^(Fo^2^)+(0.0321P)^2^+3.4148P] where P=(Fo^2^+2Fc^2^)/3'
_refine_ls_weighting_scheme calc
_refine_ls_wR_factor_gt 0.0819
_refine_ls_wR_factor_ref 0.0848
_reflns_Friedel_coverage 0.000
_reflns_number_gt 4565
_reflns_number_total 5110
_reflns_threshold_expression 'I > 2\s(I)'
_cod_data_source_file d5sc09786j2.cif
_cod_data_source_block Ph-ArPh2
_cod_depositor_comments 'Adding full bibliography for 1576646--1576653.cif.'
_cod_original_sg_symbol_H-M 'P 21/c'
_cod_database_code 1576646
_shelx_shelxl_version_number 2018/3
_shelx_space_group_comment
; 
The symmetry employed for this shelxl refinement is uniquely defined 
by the following loop, which should always be used as a source of 
symmetry information in preference to the above space-group names. 
They are only intended as comments. 
;
_shelx_estimated_absorpt_t_min 0.824
_shelx_estimated_absorpt_t_max 0.987

loop_
_space_group_symop_operation_xyz
'x, y, z'
'-x, y+1/2, -z+1/2'
'-x, -y, -z'
'x, -y-1/2, z-1/2'

loop_
_atom_site_label
_atom_site_type_symbol
_atom_site_fract_x
_atom_site_fract_y
_atom_site_fract_z
_atom_site_U_iso_or_equiv
_atom_site_adp_type
_atom_site_occupancy
_atom_site_site_symmetry_order
_atom_site_calc_flag
_atom_site_refinement_flags_posn
_atom_site_refinement_flags_adp
_atom_site_refinement_flags_occupancy
_atom_site_disorder_assembly
_atom_site_disorder_group
Cu1 Cu 0.26170(2) 0.33257(2) 0.28692(2) 0.01401(9) Uani 1 1 d . . . . .
N1 N 0.22179(7) 0.18151(13) 0.25468(13) 0.0135(3) Uani 1 1 d . . . . .
N2 N 0.32177(7) 0.29429(14) 0.43508(13) 0.0129(3) Uani 1 1 d . . . . .
N3 N 0.25228(7) 0.55872(13) 0.15808(13) 0.0124(3) Uani 1 1 d . . . . .
C1 C 0.21955(10) -0.03171(17) 0.28203(18) 0.0214(4) Uani 1 1 d . . . . .
H1A H 0.180256 -0.044089 0.309258 0.032 Uiso 1 1 calc R U . . .
H1B H 0.250553 -0.089841 0.318724 0.032 Uiso 1 1 calc R U . . .
H1C H 0.211585 -0.038675 0.194121 0.032 Uiso 1 1 calc R U . . .
C2 C 0.24475(9) 0.08830(16) 0.31919(16) 0.0147(4) Uani 1 1 d . . . . .
C3 C 0.29528(9) 0.09231(16) 0.41873(16) 0.0154(4) Uani 1 1 d . . . . .
H3A H 0.307578 0.019268 0.454384 0.018 Uiso 1 1 calc R U . . .
C4 C 0.33082(9) 0.18623(16) 0.47471(16) 0.0136(4) Uani 1 1 d . . . . .
C5 C 0.38239(9) 0.15740(17) 0.58313(17) 0.0187(4) Uani 1 1 d . . . . .
H5A H 0.418671 0.207896 0.584157 0.028 Uiso 1 1 calc R U . . .
H5B H 0.395080 0.076491 0.578359 0.028 Uiso 1 1 calc R U . . .
H5C H 0.366748 0.169159 0.656984 0.028 Uiso 1 1 calc R U . . .
C11 C 0.16938(9) 0.16681(16) 0.15622(16) 0.0145(4) Uani 1 1 d . . . . .
C12 C 0.17522(9) 0.19476(17) 0.03971(17) 0.0171(4) Uani 1 1 d . . . . .
H12A H 0.213577 0.226068 0.026663 0.021 Uiso 1 1 calc R U . . .
C13 C 0.12519(10) 0.17705(18) -0.05744(18) 0.0211(4) Uani 1 1 d . . . . .
H13A H 0.130039 0.194134 -0.136731 0.025 Uiso 1 1 calc R U . . .
C14 C 0.06837(10) 0.13471(19) -0.03960(18) 0.0223(4) Uani 1 1 d . . . . .
H14A H 0.034389 0.122326 -0.106304 0.027 Uiso 1 1 calc R U . . .
C15 C 0.06145(10) 0.11052(18) 0.07641(19) 0.0220(4) Uani 1 1 d . . . . .
H15A H 0.022319 0.082770 0.089297 0.026 Uiso 1 1 calc R U . . .
C16 C 0.11134(9) 0.12663(17) 0.17373(17) 0.0182(4) Uani 1 1 d . . . . .
H16A H 0.106067 0.110259 0.252904 0.022 Uiso 1 1 calc R U . . .
C21 C 0.35646(8) 0.38518(16) 0.50448(16) 0.0129(4) Uani 1 1 d . . . . .
C22 C 0.34801(9) 0.41028(17) 0.62026(17) 0.0161(4) Uani 1 1 d . . . . .
H22A H 0.319156 0.366196 0.653907 0.019 Uiso 1 1 calc R U . . .
C23 C 0.38168(9) 0.49950(17) 0.68628(17) 0.0182(4) Uani 1 1 d . . . . .
H23A H 0.375699 0.515980 0.764977 0.022 Uiso 1 1 calc R U . . .
C24 C 0.42380(9) 0.56457(17) 0.63869(18) 0.0183(4) Uani 1 1 d . . . . .
H24A H 0.447520 0.624249 0.684915 0.022 Uiso 1 1 calc R U . . .
C25 C 0.43103(9) 0.54162(17) 0.52243(18) 0.0179(4) Uani 1 1 d . . . . .
H25A H 0.459141 0.587186 0.488370 0.021 Uiso 1 1 calc R U . . .
C26 C 0.39754(9) 0.45268(16) 0.45542(17) 0.0157(4) Uani 1 1 d . . . . .
H26A H 0.402744 0.437984 0.375871 0.019 Uiso 1 1 calc R U . . .
C31 C 0.12317(9) 0.62781(18) 0.09741(17) 0.0180(4) Uani 1 1 d . . . . .
C32 C 0.08141(10) 0.6868(2) 0.15392(19) 0.0243(5) Uani 1 1 d . . . . .
H32A H 0.086433 0.767470 0.168600 0.029 Uiso 1 1 calc R U . . .
C33 C 0.03257(10) 0.6278(2) 0.1887(2) 0.0314(5) Uani 1 1 d . . . . .
H33A H 0.004280 0.668443 0.226982 0.038 Uiso 1 1 calc R U . . .
C34 C 0.02495(10) 0.5107(2) 0.1680(2) 0.0322(6) Uani 1 1 d . . . . .
H34A H -0.008455 0.470757 0.192257 0.039 Uiso 1 1 calc R U . . .
C35 C 0.06600(10) 0.4510(2) 0.11184(19) 0.0279(5) Uani 1 1 d . . . . .
H35A H 0.060805 0.370255 0.097765 0.034 Uiso 1 1 calc R U . . .
C36 C 0.11466(9) 0.50956(19) 0.07625(18) 0.0216(4) Uani 1 1 d . . . . .
H36A H 0.142444 0.468616 0.037083 0.026 Uiso 1 1 calc R U . . .
C40 C 0.25497(8) 0.47101(17) 0.20875(16) 0.0141(4) Uani 1 1 d . . . . .
C41 C 0.23761(9) 0.65885(16) 0.08833(16) 0.0129(4) Uani 1 1 d . . . . .
C42 C 0.17412(9) 0.69372(17) 0.05828(16) 0.0153(4) Uani 1 1 d . . . . .
C43 C 0.15992(9) 0.79407(18) -0.01024(17) 0.0186(4) Uani 1 1 d . . . . .
H43A H 0.117589 0.820138 -0.031288 0.022 Uiso 1 1 calc R U . . .
C44 C 0.20667(9) 0.85656(17) -0.04823(17) 0.0192(4) Uani 1 1 d . . . . .
H44A H 0.196150 0.924962 -0.094467 0.023 Uiso 1 1 calc R U . . .
C45 C 0.26860(9) 0.81937(17) -0.01884(16) 0.0164(4) Uani 1 1 d . . . . .
H45A H 0.300101 0.862502 -0.045864 0.020 Uiso 1 1 calc R U . . .
C46 C 0.28556(9) 0.71960(16) 0.04980(15) 0.0129(4) Uani 1 1 d . . . . .
C51 C 0.35244(9) 0.68098(15) 0.07481(16) 0.0128(4) Uani 1 1 d . . . . .
C52 C 0.38393(9) 0.67890(16) -0.02065(16) 0.0151(4) Uani 1 1 d . . . . .
H52A H 0.361499 0.697110 -0.099719 0.018 Uiso 1 1 calc R U . . .
C53 C 0.44710(9) 0.65080(17) -0.00184(18) 0.0182(4) Uani 1 1 d . . . . .
H53A H 0.467544 0.649281 -0.067808 0.022 Uiso 1 1 calc R U . . .
C54 C 0.48061(9) 0.62485(17) 0.11329(18) 0.0195(4) Uani 1 1 d . . . . .
H54A H 0.524210 0.607374 0.126755 0.023 Uiso 1 1 calc R U . . .
C55 C 0.44983(9) 0.62462(17) 0.20902(17) 0.0183(4) Uani 1 1 d . . . . .
H55A H 0.472489 0.605930 0.287788 0.022 Uiso 1 1 calc R U . . .
C56 C 0.38636(9) 0.65148(16) 0.19004(16) 0.0143(4) Uani 1 1 d . . . . .
H56A H 0.365705 0.649858 0.255723 0.017 Uiso 1 1 calc R U . . .

loop_
_atom_site_aniso_label
_atom_site_aniso_U_11
_atom_site_aniso_U_22
_atom_site_aniso_U_33
_atom_site_aniso_U_23
_atom_site_aniso_U_13
_atom_site_aniso_U_12
Cu1 0.01584(15) 0.01241(15) 0.01367(14) 0.00239(10) 0.00294(11) 0.00022(11)
N1 0.0139(7) 0.0143(8) 0.0124(7) 0.0004(6) 0.0031(6) 0.0004(6)
N2 0.0139(7) 0.0131(8) 0.0122(7) 0.0001(6) 0.0036(6) -0.0001(6)
N3 0.0140(8) 0.0118(8) 0.0119(7) 0.0000(6) 0.0036(6) 0.0002(6)
C1 0.0288(11) 0.0145(10) 0.0196(10) 0.0013(8) 0.0024(8) -0.0029(8)
C2 0.0199(10) 0.0132(9) 0.0130(9) -0.0002(7) 0.0079(7) -0.0007(7)
C3 0.0196(10) 0.0123(9) 0.0150(9) 0.0039(7) 0.0053(8) 0.0020(7)
C4 0.0149(9) 0.0154(10) 0.0122(9) 0.0030(7) 0.0069(7) 0.0028(7)
C5 0.0178(10) 0.0165(10) 0.0203(10) 0.0045(8) 0.0003(8) 0.0019(8)
C11 0.0159(9) 0.0120(9) 0.0153(9) -0.0028(7) 0.0025(7) -0.0002(7)
C12 0.0161(9) 0.0178(10) 0.0183(10) 0.0026(8) 0.0058(8) -0.0002(7)
C13 0.0242(10) 0.0251(11) 0.0137(9) 0.0024(8) 0.0033(8) 0.0011(9)
C14 0.0206(10) 0.0245(11) 0.0190(10) -0.0037(8) -0.0020(8) -0.0020(8)
C15 0.0180(10) 0.0239(11) 0.0248(11) -0.0045(8) 0.0061(8) -0.0063(8)
C16 0.0200(10) 0.0203(10) 0.0155(9) -0.0017(8) 0.0064(8) -0.0041(8)
C21 0.0117(9) 0.0117(9) 0.0139(9) 0.0021(7) -0.0004(7) 0.0031(7)
C22 0.0168(9) 0.0164(10) 0.0159(9) 0.0014(7) 0.0050(7) 0.0005(7)
C23 0.0192(10) 0.0199(10) 0.0150(9) -0.0020(8) 0.0026(8) 0.0049(8)
C24 0.0166(9) 0.0135(9) 0.0221(10) -0.0021(8) -0.0016(8) 0.0029(8)
C25 0.0148(9) 0.0145(10) 0.0245(10) 0.0035(8) 0.0048(8) 0.0012(7)
C26 0.0178(9) 0.0141(9) 0.0159(9) 0.0015(7) 0.0052(7) 0.0026(7)
C31 0.0145(9) 0.0246(11) 0.0132(9) 0.0062(8) -0.0005(7) 0.0012(8)
C32 0.0199(10) 0.0320(12) 0.0215(10) 0.0066(9) 0.0052(8) 0.0050(9)
C33 0.0188(11) 0.0512(16) 0.0257(11) 0.0139(11) 0.0079(9) 0.0072(10)
C34 0.0156(10) 0.0520(16) 0.0269(11) 0.0211(11) 0.0000(9) -0.0060(10)
C35 0.0209(11) 0.0319(13) 0.0260(11) 0.0127(9) -0.0062(9) -0.0078(9)
C36 0.0177(10) 0.0262(11) 0.0186(10) 0.0055(8) -0.0016(8) -0.0010(8)
C40 0.0128(9) 0.0164(10) 0.0129(9) -0.0013(8) 0.0026(7) -0.0001(7)
C41 0.0181(9) 0.0103(9) 0.0100(8) -0.0001(7) 0.0023(7) 0.0014(7)
C42 0.0174(9) 0.0171(10) 0.0111(9) 0.0000(7) 0.0024(7) 0.0012(7)
C43 0.0168(9) 0.0204(10) 0.0180(9) 0.0030(8) 0.0021(8) 0.0054(8)
C44 0.0246(10) 0.0154(10) 0.0168(9) 0.0057(8) 0.0027(8) 0.0037(8)
C45 0.0205(10) 0.0148(10) 0.0141(9) 0.0007(7) 0.0040(7) -0.0013(8)
C46 0.0179(9) 0.0117(9) 0.0089(8) -0.0018(7) 0.0023(7) 0.0007(7)
C51 0.0162(9) 0.0070(9) 0.0150(9) -0.0009(7) 0.0027(7) -0.0021(7)
C52 0.0207(10) 0.0115(9) 0.0128(9) 0.0007(7) 0.0032(7) -0.0021(7)
C53 0.0214(10) 0.0159(10) 0.0199(10) -0.0002(8) 0.0101(8) -0.0005(8)
C54 0.0169(10) 0.0172(10) 0.0242(10) -0.0004(8) 0.0041(8) 0.0016(8)
C55 0.0219(10) 0.0150(10) 0.0163(9) 0.0014(7) 0.0000(8) 0.0005(8)
C56 0.0195(9) 0.0112(9) 0.0126(9) -0.0006(7) 0.0040(7) -0.0005(7)

loop_
_atom_type_symbol
_atom_type_description
_atom_type_scat_dispersion_real
_atom_type_scat_dispersion_imag
_atom_type_scat_source
C C 0.0181 0.0091 'International Tables Vol C Tables 4.2.6.8 and 6.1.1.4'
H H 0.0000 0.0000 'International Tables Vol C Tables 4.2.6.8 and 6.1.1.4'
N N 0.0311 0.0180 'International Tables Vol C Tables 4.2.6.8 and 6.1.1.4'
Cu Cu -1.9646 0.5888 'International Tables Vol C Tables 4.2.6.8 and 6.1.1.4'

loop_
_geom_angle_atom_site_label_1
_geom_angle_atom_site_label_2
_geom_angle_atom_site_label_3
_geom_angle
_geom_angle_site_symmetry_1
_geom_angle_site_symmetry_3
_geom_angle_publ_flag
C40 Cu1 N2 126.17(7) . . ?
C40 Cu1 N1 135.17(7) . . ?
N2 Cu1 N1 98.54(6) . . ?
C2 N1 C11 118.42(16) . . ?
C2 N1 Cu1 121.26(12) . . ?
C11 N1 Cu1 120.22(12) . . ?
C4 N2 C21 118.81(15) . . ?
C4 N2 Cu1 122.00(13) . . ?
C21 N2 Cu1 119.18(12) . . ?
C40 N3 C41 169.53(18) . . ?
N1 C2 C3 123.56(17) . . ?
N1 C2 C1 120.86(16) . . ?
C3 C2 C1 115.45(17) . . ?
C2 C3 C4 130.79(17) . . ?
N2 C4 C3 123.11(17) . . ?
N2 C4 C5 120.85(17) . . ?
C3 C4 C5 116.02(16) . . ?
C12 C11 C16 118.67(17) . . ?
C12 C11 N1 119.81(16) . . ?
C16 C11 N1 121.51(16) . . ?
C13 C12 C11 120.34(18) . . ?
C14 C13 C12 120.55(18) . . ?
C13 C14 C15 119.48(18) . . ?
C14 C15 C16 120.35(19) . . ?
C15 C16 C11 120.53(18) . . ?
C26 C21 C22 119.10(17) . . ?
C26 C21 N2 120.06(16) . . ?
C22 C21 N2 120.80(16) . . ?
C23 C22 C21 120.16(18) . . ?
C24 C23 C22 120.68(18) . . ?
C23 C24 C25 119.17(18) . . ?
C24 C25 C26 120.66(18) . . ?
C25 C26 C21 120.18(17) . . ?
C36 C31 C32 118.84(19) . . ?
C36 C31 C42 122.03(18) . . ?
C32 C31 C42 119.10(19) . . ?
C33 C32 C31 120.3(2) . . ?
C34 C33 C32 120.3(2) . . ?
C33 C34 C35 120.1(2) . . ?
C34 C35 C36 119.9(2) . . ?
C35 C36 C31 120.6(2) . . ?
N3 C40 Cu1 178.10(17) . . ?
N3 C41 C46 119.70(16) . . ?
N3 C41 C42 117.82(16) . . ?
C46 C41 C42 122.48(17) . . ?
C43 C42 C41 117.52(17) . . ?
C43 C42 C31 120.13(17) . . ?
C41 C42 C31 122.35(17) . . ?
C44 C43 C42 121.08(18) . . ?
C45 C44 C43 120.18(18) . . ?
C44 C45 C46 121.19(18) . . ?
C45 C46 C41 117.53(17) . . ?
C45 C46 C51 118.98(16) . . ?
C41 C46 C51 123.47(16) . . ?
C56 C51 C52 118.18(17) . . ?
C56 C51 C46 123.31(16) . . ?
C52 C51 C46 118.44(16) . . ?
C53 C52 C51 121.20(17) . . ?
C52 C53 C54 120.07(18) . . ?
C53 C54 C55 119.53(18) . . ?
C56 C55 C54 120.44(18) . . ?
C55 C56 C51 120.54(17) . . ?

loop_
_geom_bond_atom_site_label_1
_geom_bond_atom_site_label_2
_geom_bond_distance
_geom_bond_site_symmetry_2
_geom_bond_publ_flag
Cu1 C40 1.8210(19) . ?
Cu1 N2 1.9491(15) . ?
Cu1 N1 1.9500(16) . ?
N1 C2 1.339(2) . ?
N1 C11 1.427(2) . ?
N2 C4 1.328(2) . ?
N2 C21 1.429(2) . ?
N3 C40 1.161(2) . ?
N3 C41 1.401(2) . ?
C1 C2 1.518(3) . ?
C2 C3 1.400(3) . ?
C3 C4 1.404(3) . ?
C4 C5 1.516(3) . ?
C11 C12 1.395(3) . ?
C11 C16 1.399(3) . ?
C12 C13 1.390(3) . ?
C13 C14 1.384(3) . ?
C14 C15 1.387(3) . ?
C15 C16 1.387(3) . ?
C21 C26 1.390(3) . ?
C21 C22 1.397(3) . ?
C22 C23 1.389(3) . ?
C23 C24 1.382(3) . ?
C24 C25 1.389(3) . ?
C25 C26 1.390(3) . ?
C31 C36 1.394(3) . ?
C31 C32 1.397(3) . ?
C31 C42 1.489(3) . ?
C32 C33 1.389(3) . ?
C33 C34 1.378(4) . ?
C34 C35 1.387(4) . ?
C35 C36 1.388(3) . ?
C41 C46 1.403(3) . ?
C41 C42 1.409(3) . ?
C42 C43 1.395(3) . ?
C43 C44 1.389(3) . ?
C44 C45 1.386(3) . ?
C45 C46 1.397(3) . ?
C46 C51 1.491(3) . ?
C51 C56 1.401(3) . ?
C51 C52 1.401(3) . ?
C52 C53 1.384(3) . ?
C53 C54 1.388(3) . ?
C54 C55 1.394(3) . ?
C55 C56 1.387(3) . ?
